data_2204540
loop_
_publ_author_name
'Fowkes, Adrian'
'Harrison, William T. A.'

_publ_section_title
;
Bis(guanidinium) diaquapentakis(nitrato-\k^2^O,O')lanthanum
;
_journal_issue 11
_journal_name_full 'Acta Crystallographica, Section E'
_journal_page_first m1647
_journal_page_last m1659
_journal_paper_doi 10.1107/S1600536804025255
_journal_volume 60
_journal_year 2004
_chemical_formula_iupac '(C H6 N3)2 [La (N O3)5 (H2 O)2]'
_chemical_formula_moiety '2C H6 N3 +, H4 La N5 O17 2-'
_chemical_formula_sum 'C2 H16 La N11 O17'
_chemical_formula_weight 605.16
_chemical_name_systematic
;
Bis(guanidinium) diaquapentakis(nitrato-\k^2^O,O')lanthanum
;
_space_group_IT_number 15
_symmetry_cell_setting monoclinic
_symmetry_space_group_name_Hall '-C 2yc'
_symmetry_space_group_name_H-M 'C 1 2/c 1'
_atom_sites_solution_hydrogens 'difmap (O-H) and geom (N-H)'
_atom_sites_solution_primary direct
_atom_sites_solution_secondary difmap
_audit_creation_method SHELXL-97
_cell_angle_alpha 90.00
_cell_angle_beta 94.5000(10)
_cell_angle_gamma 90.00
_cell_formula_units_Z 4
_cell_length_a 10.9918(6)
_cell_length_b 9.0820(5)
_cell_length_c 20.5555(11)
_cell_measurement_reflns_used 3673
_cell_measurement_temperature 293(2)
_cell_measurement_theta_max 28.52
_cell_measurement_theta_min 2.92
_cell_volume 2045.68(19)
_computing_cell_refinement 'SAINT (Bruker, 1999)'
_computing_data_collection 'SMART (Bruker, 1999)'
_computing_data_reduction SAINT
_computing_molecular_graphics 'ORTEP-3 (Farrugia, 1997) and ATOMS (Shape Software, 1999)'
_computing_publication_material SHELXL97
_computing_structure_refinement SHELXL97
_computing_structure_solution 'SHELXS97 (Sheldrick, 1997)'
_diffrn_ambient_temperature 293(2)
_diffrn_measured_fraction_theta_full 0.992
_diffrn_measured_fraction_theta_max 0.992
_diffrn_measurement_device_type 'Bruker SMART1000 CCD'
_diffrn_measurement_method \w
_diffrn_radiation_monochromator graphite
_diffrn_radiation_source 'fine-focus sealed tube'
_diffrn_radiation_type MoK\a
_diffrn_radiation_wavelength 0.71073
_diffrn_reflns_av_R_equivalents 0.0305
_diffrn_reflns_av_sigmaI/netI 0.0468
_diffrn_reflns_limit_h_max 15
_diffrn_reflns_limit_h_min -16
_diffrn_reflns_limit_k_max 12
_diffrn_reflns_limit_k_min -13
_diffrn_reflns_limit_l_max 16
_diffrn_reflns_limit_l_min -30
_diffrn_reflns_number 9927
_diffrn_reflns_theta_full 32.51
_diffrn_reflns_theta_max 32.51
_diffrn_reflns_theta_min 2.91
_diffrn_standards_decay_% 0
_exptl_absorpt_coefficient_mu 2.190
_exptl_absorpt_correction_T_max 0.844
_exptl_absorpt_correction_T_min 0.707
_exptl_absorpt_correction_type multi-scan
_exptl_absorpt_process_details '(SADABS; Bruker, 1999)'
_exptl_crystal_colour colourless
_exptl_crystal_density_diffrn 1.965
_exptl_crystal_density_method 'not measured'
_exptl_crystal_description block
_exptl_crystal_F_000 1192
_exptl_crystal_size_max 0.17
_exptl_crystal_size_mid 0.14
_exptl_crystal_size_min 0.08
_refine_diff_density_max 1.149
_refine_diff_density_min -0.552
_refine_ls_extinction_method none
_refine_ls_goodness_of_fit_ref 0.910
_refine_ls_hydrogen_treatment constr
_refine_ls_matrix_type full
_refine_ls_number_parameters 142
_refine_ls_number_reflns 3682
_refine_ls_number_restraints 0
_refine_ls_restrained_S_all 0.910
_refine_ls_R_factor_all 0.0389
_refine_ls_R_factor_gt 0.0288
_refine_ls_shift/su_max 0.001
_refine_ls_shift/su_mean 0.000
_refine_ls_structure_factor_coef Fsqd
_refine_ls_weighting_details 'calc w = 1/[\s^2^(Fo^2^)+(0.0157P)^2^] where P = (Fo^2^+2Fc^2^)/3'
_refine_ls_weighting_scheme calc
_refine_ls_wR_factor_gt 0.0441
_refine_ls_wR_factor_ref 0.0459
_reflns_number_gt 3094
_reflns_number_total 3682
_reflns_threshold_expression I>2\s(I)
_cod_data_source_file lh6290.cif
_cod_original_sg_symbol_H-M 'C 2/c'
_cod_database_code 2204540

loop_
_symmetry_equiv_pos_as_xyz
'x, y, z'
'-x, y, -z+1/2'
'x+1/2, y+1/2, z'
'-x+1/2, y+1/2, -z+1/2'
'-x, -y, -z'
'x, -y, z-1/2'
'-x+1/2, -y+1/2, -z'
'x+1/2, -y+1/2, z-1/2'

loop_
_atom_site_label
_atom_site_fract_x
_atom_site_fract_y
_atom_site_fract_z
_atom_site_U_iso_or_equiv
_atom_site_adp_type
_atom_site_calc_flag
_atom_site_refinement_flags
_atom_site_occupancy
_atom_site_type_symbol
La1 0.0000 0.642098(17) 0.2500 0.02453(5) Uani d S 1 La
O1 0.09473(12) 0.90974(15) 0.23924(8) 0.0411(4) Uani d . 1 O
O2 0.0000 1.1137(2) 0.2500 0.0877(12) Uani d S 1 O
N1 0.0000 0.9816(3) 0.2500 0.0422(7) Uani d S 1 N
O3 -0.06367(13) 0.45066(16) 0.15884(8) 0.0439(4) Uani d . 1 O
O4 0.11411(13) 0.40085(15) 0.20462(8) 0.0401(4) Uani d . 1 O
O5 0.04385(18) 0.2771(2) 0.11957(10) 0.0734(6) Uani d . 1 O
N2 0.03253(16) 0.37254(19) 0.15993(9) 0.0400(4) Uani d . 1 N
O6 -0.06808(13) 0.77556(17) 0.13453(8) 0.0453(4) Uani d . 1 O
O7 0.11162(14) 0.68127(17) 0.13578(8) 0.0474(4) Uani d . 1 O
O8 0.02837(17) 0.7806(2) 0.04701(9) 0.0689(6) Uani d . 1 O
N3 0.02408(17) 0.74586(19) 0.10504(10) 0.0413(4) Uani d . 1 N
O9 0.22927(11) 0.64245(15) 0.27811(8) 0.0439(4) Uani d . 1 O
H1 0.2596 0.7239 0.2810 0.053 Uiso d R 1 H
H2 0.2820 0.5820 0.2825 0.053 Uiso d R 1 H
C1 0.2587(2) 0.5006(3) -0.00306(13) 0.0488(6) Uani d . 1 C
N4 0.3114(2) 0.4031(2) -0.03940(13) 0.0725(7) Uani d . 1 N
H3 0.2902 0.3972 -0.0805 0.087 Uiso calc R 1 H
H4 0.3668 0.3455 -0.0220 0.087 Uiso calc R 1 H
N5 0.1742(2) 0.5887(3) -0.02918(11) 0.0680(7) Uani d . 1 N
H5 0.1402 0.6519 -0.0053 0.082 Uiso calc R 1 H
H6 0.1526 0.5833 -0.0702 0.082 Uiso calc R 1 H
N6 0.29067(19) 0.5099(2) 0.05970(11) 0.0626(6) Uani d . 1 N
H7 0.2562 0.5735 0.0832 0.075 Uiso calc R 1 H
H8 0.3461 0.4525 0.0773 0.075 Uiso calc R 1 H

loop_
_atom_site_aniso_label
_atom_site_aniso_U_11
_atom_site_aniso_U_22
_atom_site_aniso_U_33
_atom_site_aniso_U_12
_atom_site_aniso_U_13
_atom_site_aniso_U_23
La1 0.02193(7) 0.02200(7) 0.02968(9) 0.000 0.00206(5) 0.000
O1 0.0245(7) 0.0307(7) 0.0700(12) 0.0031(5) 0.0152(7) 0.0022(7)
O2 0.0606(16) 0.0235(12) 0.186(4) 0.000 0.058(2) 0.000
N1 0.0354(14) 0.0252(12) 0.068(2) 0.000 0.0143(13) 0.000
O3 0.0401(8) 0.0459(9) 0.0439(10) 0.0142(7) -0.0086(7) -0.0129(7)
O4 0.0379(8) 0.0342(8) 0.0461(10) 0.0061(6) -0.0091(7) -0.0047(7)
O5 0.0835(13) 0.0677(12) 0.0659(14) 0.0328(10) -0.0143(11) -0.0387(11)
N2 0.0455(10) 0.0347(9) 0.0389(11) 0.0099(8) -0.0019(8) -0.0067(9)
O6 0.0411(9) 0.0547(9) 0.0413(10) 0.0142(7) 0.0111(7) 0.0106(8)
O7 0.0430(9) 0.0529(9) 0.0474(10) 0.0163(7) 0.0105(8) 0.0101(8)
O8 0.0791(13) 0.0894(13) 0.0408(11) 0.0313(11) 0.0209(10) 0.0240(10)
N3 0.0477(11) 0.0401(10) 0.0374(11) 0.0101(8) 0.0109(9) 0.0073(9)
O9 0.0221(6) 0.0295(7) 0.0797(12) 0.0005(6) 0.0022(7) -0.0084(8)
C1 0.0469(14) 0.0483(13) 0.0512(17) 0.0087(10) 0.0032(12) -0.0092(12)
N4 0.0796(17) 0.0672(15) 0.0711(17) 0.0217(12) 0.0088(13) -0.0218(13)
N5 0.0658(14) 0.0906(17) 0.0450(13) 0.0346(13) -0.0120(12) -0.0131(12)
N6 0.0671(14) 0.0702(15) 0.0486(14) 0.0335(11) -0.0087(11) -0.0024(12)

loop_
_atom_type_symbol
_atom_type_description
_atom_type_scat_dispersion_real
_atom_type_scat_dispersion_imag
_atom_type_scat_source
C C 0.0033 0.0016 'International Tables Vol C Tables 4.2.6.8 and 6.1.1.4'
H H 0.0000 0.0000 'International Tables Vol C Tables 4.2.6.8 and 6.1.1.4'
N N 0.0061 0.0033 'International Tables Vol C Tables 4.2.6.8 and 6.1.1.4'
O O 0.0106 0.0060 'International Tables Vol C Tables 4.2.6.8 and 6.1.1.4'
La La -0.2871 2.4523 'International Tables Vol C Tables 4.2.6.8 and 6.1.1.4'

loop_
_geom_angle_atom_site_label_1
_geom_angle_atom_site_label_2
_geom_angle_atom_site_label_3
_geom_angle_site_symmetry_1
_geom_angle_site_symmetry_3
_geom_angle
O9 La1 O9 2 . 179.86(7)
O9 La1 O3 2 . 68.43(5)
O9 La1 O3 . . 111.67(5)
O9 La1 O3 2 2 111.67(5)
O9 La1 O3 . 2 68.43(5)
O3 La1 O3 . 2 96.51(7)
O9 La1 O1 2 . 111.57(4)
O9 La1 O1 . . 68.29(4)
O3 La1 O1 . . 129.30(5)
O3 La1 O1 2 . 125.69(5)
O9 La1 O1 2 2 68.29(4)
O9 La1 O1 . 2 111.57(4)
O3 La1 O1 . 2 125.69(5)
O3 La1 O1 2 2 129.30(5)
O1 La1 O1 . 2 47.96(6)
O9 La1 O6 2 2 113.47(5)
O9 La1 O6 . 2 66.46(5)
O3 La1 O6 . 2 164.53(5)
O3 La1 O6 2 2 68.30(5)
O1 La1 O6 . 2 65.31(5)
O1 La1 O6 2 2 66.58(5)
O9 La1 O6 2 . 66.46(5)
O9 La1 O6 . . 113.47(5)
O3 La1 O6 . . 68.30(5)
O3 La1 O6 2 . 164.53(5)
O1 La1 O6 . . 66.58(5)
O1 La1 O6 2 . 65.31(5)
O6 La1 O6 2 . 127.02(7)
O9 La1 O4 2 2 66.67(4)
O9 La1 O4 . 2 113.46(4)
O3 La1 O4 . 2 66.78(5)
O3 La1 O4 2 2 47.45(4)
O1 La1 O4 . 2 163.06(5)
O1 La1 O4 2 2 120.83(4)
O6 La1 O4 2 2 99.34(5)
O6 La1 O4 . 2 123.71(5)
O9 La1 O4 2 . 113.46(4)
O9 La1 O4 . . 66.67(4)
O3 La1 O4 . . 47.45(4)
O3 La1 O4 2 . 66.78(5)
O1 La1 O4 . . 120.83(4)
O1 La1 O4 2 . 163.06(5)
O6 La1 O4 2 . 123.71(5)
O6 La1 O4 . . 99.34(5)
O4 La1 O4 2 . 72.98(7)
O9 La1 O7 2 . 107.82(5)
O9 La1 O7 . . 72.16(5)
O3 La1 O7 . . 65.59(5)
O3 La1 O7 2 . 125.81(5)
O1 La1 O7 . . 66.92(5)
O1 La1 O7 2 . 98.98(5)
O6 La1 O7 2 . 125.17(5)
O6 La1 O7 . . 46.28(4)
O4 La1 O7 2 . 130.01(5)
O4 La1 O7 . . 64.19(5)
O9 La1 O7 2 2 72.16(5)
O9 La1 O7 . 2 107.82(5)
O3 La1 O7 . 2 125.81(5)
O3 La1 O7 2 2 65.59(5)
O1 La1 O7 . 2 98.98(5)
O1 La1 O7 2 2 66.92(5)
O6 La1 O7 2 2 46.28(4)
O6 La1 O7 . 2 125.17(5)
O4 La1 O7 2 2 64.19(5)
O4 La1 O7 . 2 130.01(5)
O7 La1 O7 . 2 165.17(6)
N1 O1 La1 . . 97.15(12)
O2 N1 O1 . 2 121.13(11)
O2 N1 O1 . . 121.13(11)
O1 N1 O1 2 . 117.7(2)
N2 O3 La1 . . 100.55(11)
N2 O4 La1 . . 95.36(11)
O5 N2 O4 . . 122.66(18)
O5 N2 O3 . . 121.08(18)
O4 N2 O3 . . 116.26(17)
N3 O6 La1 . . 98.58(12)
N3 O7 La1 . . 96.56(12)
O8 N3 O6 . . 120.37(19)
O8 N3 O7 . . 121.2(2)
O6 N3 O7 . . 118.39(19)
La1 O9 H1 . . 114.4
La1 O9 H2 . . 136.4
H1 O9 H2 . . 109.1
N5 C1 N6 . . 119.4(2)
N5 C1 N4 . . 120.4(3)
N6 C1 N4 . . 120.2(2)
C1 N4 H3 . . 120.0
C1 N4 H4 . . 120.0
H3 N4 H4 . . 120.0
C1 N5 H5 . . 120.0
C1 N5 H6 . . 120.0
H5 N5 H6 . . 120.0
C1 N6 H7 . . 120.0
C1 N6 H8 . . 120.0
H7 N6 H8 . . 120.0

loop_
_geom_bond_atom_site_label_1
_geom_bond_atom_site_label_2
_geom_bond_site_symmetry_2
_geom_bond_distance
_geom_bond_publ_flag
La1 O9 . 2.5409(12) y
La1 O3 . 2.6112(14) y
La1 O1 . 2.6603(14) y
La1 O6 . 2.7174(15) y
La1 O4 . 2.7254(14) y
La1 O7 . 2.7562(16) y
La1 O9 2 2.5409(12) ?
La1 O3 2 2.6112(14) ?
La1 O1 2 2.6603(13) ?
La1 O6 2 2.7174(15) ?
La1 O4 2 2.7254(14) ?
La1 O7 2 2.7562(16) ?
O1 N1 . 1.2632(16) ?
O2 N1 . 1.200(3) ?
N1 O1 2 1.2632(16) ?
O3 N2 . 1.272(2) ?
O4 N2 . 1.259(2) ?
O5 N2 . 1.213(2) ?
O6 N3 . 1.250(2) ?
O7 N3 . 1.254(2) ?
O8 N3 . 1.238(2) ?
O9 H1 . 0.8114 ?
O9 H2 . 0.7982 ?
C1 N5 . 1.309(3) ?
C1 N6 . 1.313(3) ?
C1 N4 . 1.321(3) ?
N4 H3 . 0.8600 ?
N4 H4 . 0.8600 ?
N5 H5 . 0.8600 ?
N5 H6 . 0.8600 ?
N6 H7 . 0.8600 ?
N6 H8 . 0.8600 ?

loop_
_geom_hbond_atom_site_label_D
_geom_hbond_atom_site_label_H
_geom_hbond_atom_site_label_A
_geom_hbond_site_symmetry_A
_geom_hbond_distance_DH
_geom_hbond_distance_HA
_geom_hbond_distance_DA
_geom_hbond_angle_DHA
O9 H1 O4 4 0.81 2.13 2.9157(18) 163
O9 H2 O1 4_545 0.80 2.14 2.9060(18) 161
N4 H4 O8 3_545 0.86 2.26 3.069(3) 156
N5 H5 O8 . 0.86 2.06 2.908(3) 169
N5 H6 O3 5_565 0.86 2.02 2.863(3) 166
N6 H7 O7 . 0.86 2.22 3.037(3) 159
N6 H8 O6 3_545 0.86 2.16 2.989(2) 161
